data_1541040
loop_
_publ_author_name
'Thiele, G.'
'Rotter, H.W.'
'Schmidt, K.D.'

_publ_section_title
;
 Die Kristallstrukturen und Phasentransformationen von Rb Ge Br3
;
_journal_name_full 'Zeitschrift fuer Anorganische und Allgemeine Chemie'
_journal_page_first 7
_journal_page_last 16
_journal_volume 559
_journal_year 1988
_chemical_formula_sum 'Br3 Ge Rb'
_chemical_name_systematic 'Rb Ge Br3'
_space_group_IT_number 33
_symmetry_space_group_name_Hall 'P -2ac -2n'
_symmetry_space_group_name_H-M 'P n 21 a'
_cell_angle_alpha 90
_cell_angle_beta 90
_cell_angle_gamma 90
_cell_formula_units_Z 4
_cell_length_a 8.129
_cell_length_b 11.249
_cell_length_c 7.611
_cell_volume 695.974
_citation_journal_id_ASTM ZAACAB
_cod_data_source_file Thiele_ZAACAB_1988_12.cif
_cod_data_source_block Br3Ge1Rb1
_cod_original_cell_volume 695.9736
_cod_original_sg_symbol_Hall 'P 2c -2n (-x,z,y)'
_cod_original_formula_sum 'Br3 Ge1 Rb1'
_cod_database_code 1541040

loop_
_symmetry_equiv_pos_as_xyz
x,y,z
-x,y+1/2,-z
-x+1/2,y+1/2,z+1/2
x+1/2,y,-z+1/2

loop_
_atom_site_label
_atom_site_type_symbol
_atom_site_fract_x
_atom_site_fract_y
_atom_site_fract_z
_atom_site_occupancy
_atom_site_U_iso_or_equiv
Br2 Br-1 0.4932 0.7395 0.5674 1 0.0
Ge1 Ge+2 0.4709 0.5191 0.5143 1 0.0
Br3 Br-1 0.2163 0.5353 0.323 1 0.0
Rb1 Rb+1 0.4288 0.75 0.0264 1 0.0
Br1 Br-1 0.3166 0.4713 0.7931 1 0.0
